data_2225999
loop_
_publ_author_name
'Rodrigues, Vinola Z.'
'Tokar\<c\'ik, Miroslav'
'Gowda, B. Thimme'
'Ko\<z\'i\<sek, Jozef'

_publ_section_title
;
 <i>N</i>-(2,4-Dimethylphenyl)-4-methylbenzamide
;
_journal_coeditor_code TK2655
_journal_issue 5
_journal_name_full 'Acta Crystallographica Section E'
_journal_page_first o1116
_journal_paper_doi 10.1107/S1600536810013413
_journal_volume 66
_journal_year 2010
_chemical_formula_moiety 'C16 H17 N O'
_chemical_formula_sum 'C16 H17 N O'
_chemical_formula_weight 239.31
_chemical_name_systematic
;
<i>N</i>-(2,4-Dimethylphenyl)4-methylbenzamide
;
_space_group_IT_number 14
_symmetry_cell_setting monoclinic
_symmetry_space_group_name_Hall '-P 2ybc'
_symmetry_space_group_name_H-M 'P 1 21/c 1'
_atom_sites_solution_hydrogens geom
_atom_sites_solution_primary direct
_atom_sites_solution_secondary difmap
_audit_creation_method 'WinGX routine CIF_UPDATE'
_cell_angle_alpha 90
_cell_angle_beta 100.209(6)
_cell_angle_gamma 90
_cell_formula_units_Z 4
_cell_length_a 22.4974(17)
_cell_length_b 6.6033(2)
_cell_length_c 9.2474(6)
_cell_measurement_reflns_used 3071
_cell_measurement_temperature 295(2)
_cell_measurement_theta_max 29.6397
_cell_measurement_theta_min 1.8321
_cell_volume 1352.02(14)
_computing_cell_refinement
;
CrysAlis Pro (Oxford Diffraction, 2009)
;
_computing_data_collection
;
CrysAlis Pro (Oxford Diffraction, 2009)
;
_computing_data_reduction
;
CrysAlis Pro (Oxford Diffraction, 2009)
;
_computing_molecular_graphics
;
ORTEP-3 (Farrugia, 1997) and DIAMOND (Brandenburg, 2002)
;
_computing_publication_material
;
SHELXL97 (Sheldrick, 2008), PLATON (Spek, 2009) and WinGX
(Farrugia, 1999)
;
_computing_structure_refinement 'SHELXL97 (Sheldrick, 2008)'
_computing_structure_solution 'SHELXS97 (Sheldrick, 2008)'
_diffrn_ambient_temperature 295(2)
_diffrn_detector_area_resol_mean 10.434
_diffrn_measured_fraction_theta_full 0.999
_diffrn_measured_fraction_theta_max 0.999
_diffrn_measurement_device_type 'Oxford Diffraction Xcalibur, Ruby, Gemini'
_diffrn_measurement_method '\w scans'
_diffrn_radiation_monochromator graphite
_diffrn_radiation_type MoK\a
_diffrn_radiation_wavelength 0.71073
_diffrn_reflns_av_R_equivalents 0.0785
_diffrn_reflns_av_sigmaI/netI 0.1532
_diffrn_reflns_limit_h_max 26
_diffrn_reflns_limit_h_min -26
_diffrn_reflns_limit_k_max 7
_diffrn_reflns_limit_k_min -7
_diffrn_reflns_limit_l_max 11
_diffrn_reflns_limit_l_min -9
_diffrn_reflns_number 12970
_diffrn_reflns_theta_full 25.01
_diffrn_reflns_theta_max 25.01
_diffrn_reflns_theta_min 2.76
_diffrn_standards_number 0
_exptl_absorpt_coefficient_mu 0.073
_exptl_absorpt_correction_T_max 0.998
_exptl_absorpt_correction_T_min 0.983
_exptl_absorpt_correction_type multi-scan
_exptl_absorpt_process_details
;
(CrysAlisPro; Oxford Diffraction, 2009)
;
_exptl_crystal_colour colourless
_exptl_crystal_density_diffrn 1.176
_exptl_crystal_density_method 'not measured'
_exptl_crystal_description plate
_exptl_crystal_F_000 512
_exptl_crystal_size_max 0.33
_exptl_crystal_size_mid 0.22
_exptl_crystal_size_min 0.03
_refine_diff_density_max 0.211
_refine_diff_density_min -0.175
_refine_ls_extinction_method none
_refine_ls_goodness_of_fit_ref 1.03
_refine_ls_hydrogen_treatment constr
_refine_ls_matrix_type full
_refine_ls_number_parameters 167
_refine_ls_number_reflns 3430
_refine_ls_number_restraints 1
_refine_ls_restrained_S_all 1.03
_refine_ls_R_factor_all 0.1225
_refine_ls_R_factor_gt 0.0704
_refine_ls_shift/su_max 0.000
_refine_ls_shift/su_mean 0.000
_refine_ls_structure_factor_coef Fsqd
_refine_ls_weighting_details 'calc w=1/[\s^2^(Fo^2^)+(0.0864P)^2^] where P=(Fo^2^+2Fc^2^)/3'
_refine_ls_weighting_scheme calc
_refine_ls_wR_factor_gt 0.1693
_refine_ls_wR_factor_ref 0.1916
_reflns_number_gt 2107
_reflns_number_total 3430
_reflns_threshold_expression I>2\s(I)
_cod_data_source_file tk2655.cif
_cod_data_source_block I
_cod_original_sg_symbol_H-M 'P 21/c'
_cod_database_code 2225999
_cod_database_fobs_code 2225999

loop_
_symmetry_equiv_pos_as_xyz
'x, y, z'
'-x, y+1/2, -z+1/2'
'-x, -y, -z'
'x, -y-1/2, z-1/2'

loop_
_atom_site_type_symbol
_atom_site_label
_atom_site_fract_x
_atom_site_fract_y
_atom_site_fract_z
_atom_site_U_iso_or_equiv
_atom_site_adp_type
_atom_site_calc_flag
_atom_site_refinement_flags
_atom_site_occupancy
_atom_site_disorder_assembly
_atom_site_disorder_group
C C1 0.19951(16) 0.4402(5) -0.0180(3) 0.0468(9) Uani d . 1 . .
C C2 0.14244(17) 0.3963(5) 0.0076(4) 0.0515(9) Uani d . 1 . .
C C3 0.09535(16) 0.5225(6) -0.0511(4) 0.0567(10) Uani d . 1 . .
H H3 0.0565 0.4918 -0.0368 0.068 Uiso calc R 1 . .
C C4 0.10472(18) 0.6947(6) -0.1314(4) 0.0600(10) Uani d . 1 . .
C C5 0.16235(19) 0.7348(7) -0.1540(4) 0.0645(11) Uani d . 1 . .
H H5 0.1695 0.8486 -0.2077 0.077 Uiso calc R 1 . .
C C6 0.20935(17) 0.6099(6) -0.0986(4) 0.0545(10) Uani d . 1 . .
H H6 0.248 0.6389 -0.1151 0.065 Uiso calc R 1 . .
C C7 0.27622(16) 0.2919(5) 0.1727(4) 0.0492(9) Uani d U 1 . .
C C8 0.32400(15) 0.1339(5) 0.2078(4) 0.0465(9) Uani d U 1 . .
C C9 0.32238(18) -0.0436(6) 0.1290(4) 0.0679(11) Uani d . 1 . .
H H9 0.2925 -0.0637 0.0469 0.081 Uiso calc R 1 . .
C C10 0.3653(2) -0.1920(6) 0.1721(5) 0.0699(12) Uani d . 1 . .
H H10 0.363 -0.3127 0.1195 0.084 Uiso calc R 1 . .
C C11 0.41057(18) -0.1669(6) 0.2888(5) 0.0674(12) Uani d . 1 . .
C C12 0.41121(17) 0.0115(7) 0.3662(4) 0.0702(11) Uani d . 1 . .
H H12 0.4417 0.0333 0.4467 0.084 Uiso calc R 1 . .
C C13 0.36811(16) 0.1577(6) 0.3279(4) 0.0596(11) Uani d . 1 . .
H H13 0.369 0.2745 0.3844 0.072 Uiso calc R 1 . .
C C14 0.13012(19) 0.2119(6) 0.0952(5) 0.0733(12) Uani d . 1 . .
H H14A 0.1481 0.2305 0.1965 0.11 Uiso calc R 1 . .
H H14B 0.1472 0.0942 0.0573 0.11 Uiso calc R 1 . .
H H14C 0.0873 0.1942 0.0872 0.11 Uiso calc R 1 . .
C C15 0.0514(2) 0.8274(7) -0.1942(5) 0.0921(16) Uani d . 1 . .
H H15A 0.0653 0.9622 -0.2082 0.138 Uiso calc R 1 . .
H H15B 0.0233 0.8306 -0.1274 0.138 Uiso calc R 1 . .
H H15C 0.0319 0.7733 -0.2869 0.138 Uiso calc R 1 . .
C C16 0.4581(2) -0.3282(7) 0.3361(6) 0.1064(17) Uani d . 1 . .
H H16A 0.4485 -0.4471 0.2769 0.16 Uiso calc R 1 . .
H H16B 0.459 -0.3615 0.4375 0.16 Uiso calc R 1 . .
H H16C 0.497 -0.2779 0.3239 0.16 Uiso calc R 1 . .
N N1 0.24865(13) 0.3076(4) 0.0336(3) 0.0561(8) Uani d . 1 . .
H H1N 0.2615 0.232 -0.0301 0.067 Uiso calc R 1 . .
O O1 0.26376(11) 0.4035(4) 0.2695(3) 0.0578(7) Uani d . 1 . .

loop_
_atom_site_aniso_label
_atom_site_aniso_U_11
_atom_site_aniso_U_22
_atom_site_aniso_U_33
_atom_site_aniso_U_12
_atom_site_aniso_U_13
_atom_site_aniso_U_23
C1 0.056(2) 0.056(2) 0.0281(19) 0.0081(18) 0.0065(16) -0.0041(17)
C2 0.069(3) 0.055(2) 0.029(2) 0.0028(19) 0.0041(17) -0.0007(17)
C3 0.058(2) 0.066(3) 0.043(2) -0.005(2) 0.0023(17) -0.005(2)
C4 0.067(3) 0.052(3) 0.056(3) 0.007(2) -0.0004(19) 0.000(2)
C5 0.080(3) 0.056(2) 0.057(3) -0.003(2) 0.010(2) 0.008(2)
C6 0.063(2) 0.056(2) 0.044(2) -0.013(2) 0.0079(17) -0.0021(19)
C7 0.067(2) 0.056(2) 0.026(2) -0.0060(17) 0.0125(17) -0.0031(18)
C8 0.056(2) 0.050(2) 0.035(2) -0.0034(15) 0.0135(17) 0.0004(17)
C9 0.087(3) 0.059(3) 0.053(3) 0.005(2) 0.002(2) -0.003(2)
C10 0.090(3) 0.051(3) 0.068(3) 0.008(2) 0.011(2) -0.009(2)
C11 0.068(3) 0.049(3) 0.087(3) 0.006(2) 0.016(2) 0.013(2)
C12 0.055(2) 0.083(3) 0.066(3) 0.005(2) -0.0048(19) -0.001(2)
C13 0.056(2) 0.064(3) 0.054(2) -0.003(2) -0.002(2) -0.012(2)
C14 0.094(3) 0.064(3) 0.066(3) -0.003(2) 0.025(2) 0.014(2)
C15 0.089(3) 0.091(4) 0.094(4) 0.021(3) 0.010(3) 0.018(3)
C16 0.099(4) 0.093(4) 0.124(5) 0.021(3) 0.011(3) 0.013(3)
N1 0.073(2) 0.063(2) 0.0321(18) 0.0104(17) 0.0092(15) 0.0008(15)
O1 0.0831(18) 0.0566(14) 0.0335(13) 0.0090(13) 0.0096(12) -0.0010(13)

loop_
_atom_type_symbol
_atom_type_description
_atom_type_scat_dispersion_real
_atom_type_scat_dispersion_imag
_atom_type_scat_source
C C 0.0033 0.0016 'International Tables Vol C Tables 4.2.6.8 and 6.1.1.4'
H H 0 0 'International Tables Vol C Tables 4.2.6.8 and 6.1.1.4'
N N 0.0061 0.0033 'International Tables Vol C Tables 4.2.6.8 and 6.1.1.4'
O O 0.0106 0.006 'International Tables Vol C Tables 4.2.6.8 and 6.1.1.4'

loop_
_geom_angle_atom_site_label_1
_geom_angle_atom_site_label_2
_geom_angle_atom_site_label_3
_geom_angle_site_symmetry_1
_geom_angle_site_symmetry_3
_geom_angle
_geom_angle_publ_flag
C2 C1 C6 . . 120.4(3) ?
C2 C1 N1 . . 120.3(3) ?
C6 C1 N1 . . 119.3(3) ?
C1 C2 C3 . . 118.6(3) ?
C1 C2 C14 . . 121.7(3) ?
C3 C2 C14 . . 119.7(4) ?
C2 C3 C4 . . 121.6(4) ?
C2 C3 H3 . . 119.2 ?
C4 C3 H3 . . 119.2 ?
C5 C4 C3 . . 118.3(3) ?
C5 C4 C15 . . 122.2(4) ?
C3 C4 C15 . . 119.5(4) ?
C6 C5 C4 . . 120.9(4) ?
C6 C5 H5 . . 119.5 ?
C4 C5 H5 . . 119.5 ?
C5 C6 C1 . . 120.2(4) ?
C5 C6 H6 . . 119.9 ?
C1 C6 H6 . . 119.9 ?
O1 C7 N1 . . 122.0(3) ?
O1 C7 C8 . . 120.6(3) ?
N1 C7 C8 . . 117.4(3) ?
C13 C8 C9 . . 118.5(3) ?
C13 C8 C7 . . 119.3(3) ?
C9 C8 C7 . . 122.0(3) ?
C8 C9 C10 . . 119.9(4) ?
C8 C9 H9 . . 120.1 ?
C10 C9 H9 . . 120.1 ?
C11 C10 C9 . . 122.0(4) ?
C11 C10 H10 . . 119 ?
C9 C10 H10 . . 119 ?
C10 C11 C12 . . 117.1(4) ?
C10 C11 C16 . . 122.4(4) ?
C12 C11 C16 . . 120.6(4) ?
C13 C12 C11 . . 121.8(4) ?
C13 C12 H12 . . 119.1 ?
C11 C12 H12 . . 119.1 ?
C8 C13 C12 . . 120.7(4) ?
C8 C13 H13 . . 119.7 ?
C12 C13 H13 . . 119.7 ?
C2 C14 H14A . . 109.5 ?
C2 C14 H14B . . 109.5 ?
H14A C14 H14B . . 109.5 ?
C2 C14 H14C . . 109.5 ?
H14A C14 H14C . . 109.5 ?
H14B C14 H14C . . 109.5 ?
C4 C15 H15A . . 109.5 ?
C4 C15 H15B . . 109.5 ?
H15A C15 H15B . . 109.5 ?
C4 C15 H15C . . 109.5 ?
H15A C15 H15C . . 109.5 ?
H15B C15 H15C . . 109.5 ?
C11 C16 H16A . . 109.5 ?
C11 C16 H16B . . 109.5 ?
H16A C16 H16B . . 109.5 ?
C11 C16 H16C . . 109.5 ?
H16A C16 H16C . . 109.5 ?
H16B C16 H16C . . 109.5 ?
C7 N1 C1 . . 125.0(3) ?
C7 N1 H1N . . 117.5 ?
C1 N1 H1N . . 117.5 ?

loop_
_geom_bond_atom_site_label_1
_geom_bond_atom_site_label_2
_geom_bond_site_symmetry_2
_geom_bond_distance
_geom_bond_publ_flag
C1 C2 . 1.377(5) ?
C1 C6 . 1.385(5) ?
C1 N1 . 1.424(4) ?
C2 C3 . 1.381(5) ?
C2 C14 . 1.514(5) ?
C3 C4 . 1.394(5) ?
C3 H3 . 0.93 ?
C4 C5 . 1.375(5) ?
C4 C15 . 1.515(5) ?
C5 C6 . 1.367(5) ?
C5 H5 . 0.93 ?
C6 H6 . 0.93 ?
C7 O1 . 1.230(4) ?
C7 N1 . 1.329(4) ?
C7 C8 . 1.492(5) ?
C8 C13 . 1.360(5) ?
C8 C9 . 1.377(5) ?
C9 C10 . 1.384(5) ?
C9 H9 . 0.93 ?
C10 C11 . 1.357(6) ?
C10 H10 . 0.93 ?
C11 C12 . 1.377(5) ?
C11 C16 . 1.518(5) ?
C12 C13 . 1.370(5) ?
C12 H12 . 0.93 ?
C13 H13 . 0.93 ?
C14 H14A . 0.96 ?
C14 H14B . 0.96 ?
C14 H14C . 0.96 ?
C15 H15A . 0.96 ?
C15 H15B . 0.96 ?
C15 H15C . 0.96 ?
C16 H16A . 0.96 ?
C16 H16B . 0.96 ?
C16 H16C . 0.96 ?
N1 H1N . 0.86 ?

loop_
_geom_hbond_atom_site_label_D
_geom_hbond_atom_site_label_H
_geom_hbond_atom_site_label_A
_geom_hbond_site_symmetry_A
_geom_hbond_distance_DH
_geom_hbond_distance_HA
_geom_hbond_distance_DA
_geom_hbond_angle_DHA
N1 H1n O1 4_565 0.86 2.07 2.884(4) 159

loop_
_geom_torsion_atom_site_label_1
_geom_torsion_atom_site_label_2
_geom_torsion_atom_site_label_3
_geom_torsion_atom_site_label_4
_geom_torsion_site_symmetry_1
_geom_torsion_site_symmetry_2
_geom_torsion_site_symmetry_3
_geom_torsion_site_symmetry_4
_geom_torsion
_geom_torsion_publ_flag
C6 C1 C2 C3 . . . . 1.3(5) ?
N1 C1 C2 C3 . . . . -176.4(3) ?
C6 C1 C2 C14 . . . . 179.9(3) ?
N1 C1 C2 C14 . . . . 2.2(5) ?
C1 C2 C3 C4 . . . . -1.9(5) ?
C14 C2 C3 C4 . . . . 179.5(3) ?
C2 C3 C4 C5 . . . . 1.4(5) ?
C2 C3 C4 C15 . . . . 179.7(4) ?
C3 C4 C5 C6 . . . . -0.3(6) ?
C15 C4 C5 C6 . . . . -178.6(4) ?
C4 C5 C6 C1 . . . . -0.2(6) ?
C2 C1 C6 C5 . . . . -0.3(5) ?
N1 C1 C6 C5 . . . . 177.5(3) ?
O1 C7 C8 C13 . . . . -24.1(5) ?
N1 C7 C8 C13 . . . . 155.2(3) ?
O1 C7 C8 C9 . . . . 150.9(4) ?
N1 C7 C8 C9 . . . . -29.8(5) ?
C13 C8 C9 C10 . . . . -0.4(6) ?
C7 C8 C9 C10 . . . . -175.4(4) ?
C8 C9 C10 C11 . . . . -1.8(7) ?
C9 C10 C11 C12 . . . . 1.9(6) ?
C9 C10 C11 C16 . . . . -179.4(4) ?
C10 C11 C12 C13 . . . . 0.1(6) ?
C16 C11 C12 C13 . . . . -178.6(4) ?
C9 C8 C13 C12 . . . . 2.3(6) ?
C7 C8 C13 C12 . . . . 177.4(3) ?
C11 C12 C13 C8 . . . . -2.2(6) ?
O1 C7 N1 C1 . . . . -5.1(6) ?
C8 C7 N1 C1 . . . . 175.7(3) ?
C2 C1 N1 C7 . . . . -75.0(4) ?
C6 C1 N1 C7 . . . . 107.3(4) ?

loop_
_cod_related_entry_id
_cod_related_entry_database
_cod_related_entry_code
1 ChemSpider 676900
